data_7012821
loop_
_publ_author_name
'Weinert, Charles S.'
'Fanwick, Phillip E.'
'Rothwell, Ian P.'

_publ_section_title
;
 Synthesis and structures of the group 1 metal/germanium cage complexes
 [M(&#x00B5;-OC6H3Ph2-2,6)3Ge] (M = Li, Na, K, Rb, Cs); periodic trends
 and alkali metal dependent arene bonding
;
_journal_issue 9
_journal_name_full 'Dalton Transactions'
_journal_page_first 1795
_journal_paper_doi 10.1039/b301623d
_journal_year 2003
_chemical_formula_moiety 'C54 H39 Ge1 K1 O3,C6 H6'
_chemical_formula_sum 'C60 H45 Ge K O3'
_chemical_formula_weight 925.72
_chemical_name_systematic ' ?'
_space_group_IT_number 29
_symmetry_cell_setting orthorhombic
_symmetry_space_group_name_Hall 'P 2c -2ac'
_symmetry_space_group_name_H-M 'P c a 21'
_atom_type_scat_source 'International Tables for Crystallography (Vol C)'
_audit_creation_date 18-11-02
_audit_creation_method from_MolEN_and_SHELXL
_audit_update_record ' ?'
_cell_angle_alpha 90.00
_cell_angle_beta 90.00
_cell_angle_gamma 90.00
_cell_formula_units_Z 8
_cell_length_a 17.7319(3)
_cell_length_b 16.9873(3)
_cell_length_c 31.0061(5)
_cell_measurement_reflns_used 29711
_cell_measurement_temperature 150
_cell_measurement_theta_max 23
_cell_measurement_theta_min 1
_cell_volume 9339.6(3)
_computing_cell_refinement DENZO/SCALEPACK_(Otwinowski,_1996)
_computing_data_collection Collect_(Nonius,_1998)
_computing_data_reduction DENZO/SCALEPACK_(Otwinowski,_1996)
_computing_molecular_graphics
;
ORTEP (Johnson, 1976)
PLUTON (Spek, 1991)
;
_computing_publication_material CIF_VAX_MolEN_(Fair,_1990)
_computing_structure_refinement SHELX97_(Sheldrick,_1997)
_computing_structure_solution Direct_methods_(SIR97,_Altomare_et_al.,_1997)
_diffrn_ambient_temperature 150
_diffrn_measured_fraction_theta_full 0.9952
_diffrn_measured_fraction_theta_max 0.9952
_diffrn_measurement_device_type Nonius_KappaCCD
_diffrn_measurement_method \w
_diffrn_radiation_type MO-K\a
_diffrn_radiation_wavelength 0.71073
_diffrn_reflns_av_R_equivalents 0.056
_diffrn_reflns_limit_h_max 19
_diffrn_reflns_limit_h_min -19
_diffrn_reflns_limit_k_max 18
_diffrn_reflns_limit_k_min -18
_diffrn_reflns_limit_l_max 34
_diffrn_reflns_limit_l_min -34
_diffrn_reflns_number 29711
_diffrn_reflns_theta_full 23.3
_diffrn_reflns_theta_max 23.26
_diffrn_reflns_theta_min 1.20
_exptl_absorpt_coefficient_mu 0.780
_exptl_absorpt_correction_T_max 0.9157
_exptl_absorpt_correction_T_min 0.6241
_exptl_absorpt_correction_type refined_empirical_(Otwinowski_&_Minor,_1996
_exptl_crystal_colour colorless
_exptl_crystal_density_diffrn 1.32
_exptl_crystal_description plate
_exptl_crystal_F_000 3840
_exptl_crystal_size_max 0.38
_exptl_crystal_size_mid 0.30
_exptl_crystal_size_min 0.11
_refine_diff_density_max 0.35
_refine_diff_density_min -0.33
_refine_ls_abs_structure_details 'Flack H. D. (1983), Acta Cryst. A39, 876-881'
_refine_ls_abs_structure_Flack 0.557(7)
_refine_ls_extinction_method none
_refine_ls_goodness_of_fit_ref 1.057
_refine_ls_hydrogen_treatment H_atoms_riding
_refine_ls_matrix_type full
_refine_ls_number_parameters 1172
_refine_ls_number_reflns 12796
_refine_ls_number_restraints 0
_refine_ls_R_factor_gt 0.038
_refine_ls_shift/su_max 0.001
_refine_ls_structure_factor_coef Fsqd
_refine_ls_weighting_details '1/[\s^2^(Fo^2^)+(0.0177P)^2^+4.9324P] where P=(Fo^2^+2Fc^2^)/3  '
_refine_ls_weighting_scheme calc
_refine_ls_wR_factor_ref 0.078
_reflns_number_gt 11910
_reflns_number_total 12809
_reflns_threshold_expression >2.0\s(I)
_cod_data_source_file b301623d.txt
_cod_data_source_block SW3329
_cod_depositor_comments
;
The following automatic conversions were performed:
'_refine_ls_weighting_scheme' value 'calc ' changed to 'calc' according to
'/home/saulius/struct/CIF-dictionaries/cif_core.dic' dictionary named
'cif_core.dic' version 2.4.1 from 2010-06-29.

'_geom_angle_publ_flag'
value 'YES' changed to 'yes' according to
'/home/saulius/struct/CIF-dictionaries/cif_core.dic' dictionary named
'cif_core.dic' version 2.4.1 from 2010-06-29 (408
times).

'_geom_bond_publ_flag' value 'YES' changed to 'yes' according to
'/home/saulius/struct/CIF-dictionaries/cif_core.dic' dictionary named
'cif_core.dic' version 2.4.1 from 2010-06-29 (170 times).

Automatic conversion script
Id: cif_fix_enum 1527 2010-12-29 10:47:43Z saulius 
;
_cod_original_formula_sum 'C60 H45 Ge1 K1 O3'
_cod_database_code 7012821
_reflns_friedl_coverage 0.9345

loop_
_symmetry_equiv_pos_as_xyz
'x, y, z'
'-x, -y, z+1/2'
'x+1/2, -y, z'
'-x+1/2, y, z+1/2'

loop_
_atom_site_label
_atom_site_type_symbol
_atom_site_fract_x
_atom_site_fract_y
_atom_site_fract_z
_atom_site_U_iso_or_equiv
_atom_site_adp_type
_atom_site_occupancy
_atom_site_symmetry_multiplicity
_atom_site_calc_flag
_atom_site_refinement_flags
_atom_site_disorder_assembly
_atom_site_disorder_group
Ge(1) Ge 0.26162(2) 0.23210(2) 0.015726(13) 0.02517(10) Uani 1 1 d . . .
Ge(2) Ge 0.61285(2) 0.27234(2) 0.220068(12) 0.02371(10) Uani 1 1 d . . .
K(1) K 0.35220(5) 0.06503(5) -0.01611(3) 0.0316(2) Uani 1 1 d . . .
K(2) K 0.50598(5) 0.42816(5) 0.25252(3) 0.0280(2) Uani 1 1 d . . .
O(1) O 0.21527(14) 0.14061(15) -0.01021(8) 0.0281(6) Uani 1 1 d . . .
O(2) O 0.34169(15) 0.22155(16) -0.02629(8) 0.0261(6) Uani 1 1 d . . .
O(3) O 0.31744(15) 0.15953(16) 0.05140(8) 0.0282(6) Uani 1 1 d . . .
O(4) O 0.53269(14) 0.26854(14) 0.26221(8) 0.0250(6) Uani 1 1 d . . .
O(5) O 0.64769(14) 0.36742(15) 0.24830(8) 0.0246(6) Uani 1 1 d . . .
O(6) O 0.54840(14) 0.33973(15) 0.18628(8) 0.0252(6) Uani 1 1 d . . .
C(11) C 0.1527(2) 0.1504(2) -0.03446(13) 0.0289(10) Uani 1 1 d . . .
C(12) C 0.0858(2) 0.1844(2) -0.01786(14) 0.0317(10) Uani 1 1 d . . .
C(13) C 0.0242(2) 0.1955(3) -0.04492(15) 0.0404(11) Uani 1 1 d . . .
C(14) C 0.0266(3) 0.1737(3) -0.08819(16) 0.0463(13) Uani 1 1 d . . .
C(15) C 0.0914(3) 0.1382(3) -0.10432(14) 0.0404(12) Uani 1 1 d . . .
C(16) C 0.1538(2) 0.1248(2) -0.07787(13) 0.0317(10) Uani 1 1 d . . .
C(21) C 0.3911(2) 0.2785(2) -0.03741(12) 0.0276(9) Uani 1 1 d . . .
C(22) C 0.3682(2) 0.3554(2) -0.04935(13) 0.0299(10) Uani 1 1 d . . .
C(23) C 0.4229(3) 0.4110(3) -0.05958(14) 0.0424(12) Uani 1 1 d . . .
C(24) C 0.4990(3) 0.3919(3) -0.05960(16) 0.0485(13) Uani 1 1 d . . .
C(25) C 0.5213(3) 0.3168(3) -0.04962(14) 0.0433(12) Uani 1 1 d . . .
C(26) C 0.4684(2) 0.2597(3) -0.03799(13) 0.0315(10) Uani 1 1 d . . .
C(31) C 0.2989(2) 0.1474(3) 0.09349(12) 0.0277(10) Uani 1 1 d . . .
C(32) C 0.2906(2) 0.0703(2) 0.10848(13) 0.0294(10) Uani 1 1 d . . .
C(33) C 0.2703(2) 0.0574(3) 0.15120(14) 0.0345(11) Uani 1 1 d . . .
C(34) C 0.2559(3) 0.1193(3) 0.17874(14) 0.0401(12) Uani 1 1 d . . .
C(35) C 0.2655(2) 0.1954(3) 0.16397(14) 0.0367(11) Uani 1 1 d . . .
C(36) C 0.2888(2) 0.2121(3) 0.12210(13) 0.0303(10) Uani 1 1 d . . .
C(41) C 0.4937(2) 0.2014(2) 0.26931(12) 0.0261(9) Uani 1 1 d . . .
C(42) C 0.5300(2) 0.1294(2) 0.27754(12) 0.0276(10) Uani 1 1 d . . .
C(43) C 0.4859(3) 0.0619(3) 0.28287(14) 0.0377(11) Uani 1 1 d . . .
C(44) C 0.4082(3) 0.0649(3) 0.28218(14) 0.0410(11) Uani 1 1 d . . .
C(45) C 0.3731(2) 0.1366(3) 0.27680(13) 0.0354(10) Uani 1 1 d . . .
C(46) C 0.4138(2) 0.2048(2) 0.27027(13) 0.0263(9) Uani 1 1 d . . .
C(51) C 0.7091(2) 0.3682(2) 0.27436(13) 0.0258(9) Uani 1 1 d . . .
C(52) C 0.7012(2) 0.3991(2) 0.31629(13) 0.0274(9) Uani 1 1 d . . .
C(53) C 0.7622(2) 0.3988(3) 0.34442(14) 0.0339(10) Uani 1 1 d . . .
C(54) C 0.8311(2) 0.3689(3) 0.33149(14) 0.0356(11) Uani 1 1 d . . .
C(55) C 0.8394(2) 0.3412(3) 0.28965(14) 0.0340(11) Uani 1 1 d . . .
C(56) C 0.7802(2) 0.3408(2) 0.26054(13) 0.0271(10) Uani 1 1 d . . .
C(61) C 0.5652(2) 0.3528(2) 0.14400(12) 0.0248(9) Uani 1 1 d . . .
C(62) C 0.5711(2) 0.4308(2) 0.12941(13) 0.0277(9) Uani 1 1 d . . .
C(63) C 0.5886(2) 0.4460(3) 0.08619(14) 0.0356(11) Uani 1 1 d . . .
C(64) C 0.5995(3) 0.3839(3) 0.05776(14) 0.0402(12) Uani 1 1 d . . .
C(65) C 0.5924(3) 0.3071(3) 0.07205(14) 0.0368(11) Uani 1 1 d . . .
C(66) C 0.5745(2) 0.2897(3) 0.11482(13) 0.0280(10) Uani 1 1 d . . .
C(121) C 0.0776(2) 0.2066(3) 0.02841(13) 0.0341(11) Uani 1 1 d . . .
C(122) C 0.0412(3) 0.2755(3) 0.04020(17) 0.0507(13) Uani 1 1 d . . .
C(123) C 0.0287(3) 0.2938(4) 0.08343(19) 0.0621(16) Uani 1 1 d . . .
C(124) C 0.0532(3) 0.2434(4) 0.1160(2) 0.0579(15) Uani 1 1 d . . .
C(125) C 0.0893(3) 0.1741(3) 0.10482(15) 0.0464(13) Uani 1 1 d . . .
C(126) C 0.1018(2) 0.1559(3) 0.06127(14) 0.0369(11) Uani 1 1 d . . .
C(161) C 0.2203(2) 0.0803(2) -0.09418(12) 0.0308(10) Uani 1 1 d . . .
C(162) C 0.2332(3) 0.0033(3) -0.08031(14) 0.0391(11) Uani 1 1 d . . .
C(163) C 0.2953(3) -0.0392(3) -0.09425(14) 0.0440(12) Uani 1 1 d . . .
C(164) C 0.3458(3) -0.0051(3) -0.12277(15) 0.0456(12) Uani 1 1 d . . .
C(165) C 0.3333(3) 0.0697(3) -0.13701(16) 0.0492(13) Uani 1 1 d . . .
C(166) C 0.2708(3) 0.1120(3) -0.12292(14) 0.0434(12) Uani 1 1 d . . .
C(221) C 0.2868(3) 0.3774(2) -0.05198(13) 0.0315(10) Uani 1 1 d . . .
C(222) C 0.2351(2) 0.3283(3) -0.07273(13) 0.0329(10) Uani 1 1 d . . .
C(223) C 0.1591(3) 0.3466(3) -0.07398(13) 0.0382(11) Uani 1 1 d . . .
C(224) C 0.1337(3) 0.4155(3) -0.05550(15) 0.0481(13) Uani 1 1 d . . .
C(225) C 0.1848(3) 0.4651(3) -0.03593(17) 0.0593(15) Uani 1 1 d . . .
C(226) C 0.2611(3) 0.4465(3) -0.03414(16) 0.0477(13) Uani 1 1 d . . .
C(261) C 0.4929(2) 0.1782(3) -0.02802(13) 0.0331(11) Uani 1 1 d . . .
C(262) C 0.5086(3) 0.1261(3) -0.06168(16) 0.0490(13) Uani 1 1 d . . .
C(263) C 0.5313(3) 0.0496(3) -0.05321(19) 0.0627(15) Uani 1 1 d . . .
C(264) C 0.5381(3) 0.0235(3) -0.0114(2) 0.0595(15) Uani 1 1 d . . .
C(265) C 0.5228(3) 0.0748(3) 0.02254(17) 0.0482(13) Uani 1 1 d . . .
C(266) C 0.4997(2) 0.1509(3) 0.01389(16) 0.0372(10) Uani 1 1 d . . .
C(321) C 0.3066(2) 0.0018(2) 0.07932(13) 0.0289(10) Uani 1 1 d . . .
C(322) C 0.3768(2) -0.0330(3) 0.07960(14) 0.0394(11) Uani 1 1 d . . .
C(323) C 0.3926(3) -0.0973(3) 0.05281(16) 0.0460(12) Uani 1 1 d . . .
C(324) C 0.3379(3) -0.1267(3) 0.02626(15) 0.0412(12) Uani 1 1 d . . .
C(325) C 0.2667(3) -0.0929(3) 0.02605(14) 0.0375(12) Uani 1 1 d . . .
C(326) C 0.2519(2) -0.0289(3) 0.05207(14) 0.0325(10) Uani 1 1 d . . .
C(361) C 0.3028(2) 0.2944(3) 0.10846(13) 0.0300(10) Uani 1 1 d . . .
C(362) C 0.2504(3) 0.3545(3) 0.11639(14) 0.0363(11) Uani 1 1 d . . .
C(363) C 0.2644(3) 0.4306(3) 0.10378(15) 0.0458(13) Uani 1 1 d . . .
C(364) C 0.3311(3) 0.4503(3) 0.08243(14) 0.0407(12) Uani 1 1 d . . .
C(365) C 0.3839(3) 0.3907(3) 0.07490(14) 0.0372(11) Uani 1 1 d . . .
C(366) C 0.3698(2) 0.3141(3) 0.08793(13) 0.0315(10) Uani 1 1 d . . .
C(421) C 0.6133(2) 0.1229(2) 0.28183(13) 0.0303(10) Uani 1 1 d . . .
C(422) C 0.6526(2) 0.1741(2) 0.30888(13) 0.0295(10) Uani 1 1 d . . .
C(423) C 0.7298(2) 0.1676(2) 0.31422(14) 0.0351(10) Uani 1 1 d . . .
C(424) C 0.7696(3) 0.1099(3) 0.29299(16) 0.0434(12) Uani 1 1 d . . .
C(425) C 0.7315(3) 0.0581(3) 0.26622(16) 0.0465(12) Uani 1 1 d . . .
C(426) C 0.6544(2) 0.0646(2) 0.26080(14) 0.0388(11) Uani 1 1 d . . .
C(461) C 0.3754(2) 0.2827(2) 0.26684(13) 0.0267(9) Uani 1 1 d . . .
C(462) C 0.3695(2) 0.3240(2) 0.22762(13) 0.0298(10) Uani 1 1 d . . .
C(463) C 0.3332(2) 0.3966(3) 0.22586(15) 0.0366(11) Uani 1 1 d . . .
C(464) C 0.3025(2) 0.4295(3) 0.26322(15) 0.0399(11) Uani 1 1 d . . .
C(465) C 0.3070(3) 0.3881(3) 0.30134(15) 0.0439(12) Uani 1 1 d . . .
C(466) C 0.3422(2) 0.3160(3) 0.30316(14) 0.0395(11) Uani 1 1 d . . .
C(521) C 0.6260(2) 0.4300(2) 0.32983(12) 0.0268(9) Uani 1 1 d . . .
C(522) C 0.5701(2) 0.3792(3) 0.34528(13) 0.0325(10) Uani 1 1 d . . .
C(523) C 0.4983(2) 0.4067(3) 0.35567(13) 0.0365(11) Uani 1 1 d . . .
C(524) C 0.4808(3) 0.4845(3) 0.35018(14) 0.0377(11) Uani 1 1 d . . .
C(525) C 0.5346(3) 0.5359(3) 0.33505(14) 0.0389(11) Uani 1 1 d . . .
C(526) C 0.6067(2) 0.5091(3) 0.32469(13) 0.0335(11) Uani 1 1 d . . .
C(561) C 0.7926(2) 0.3128(2) 0.21542(15) 0.0305(10) Uani 1 1 d . . .
C(562) C 0.7662(2) 0.3562(3) 0.18000(14) 0.0333(11) Uani 1 1 d . . .
C(563) C 0.7788(3) 0.3306(3) 0.13837(15) 0.0458(13) Uani 1 1 d . . .
C(564) C 0.8190(3) 0.2638(3) 0.13024(17) 0.0537(14) Uani 1 1 d . . .
C(565) C 0.8451(3) 0.2200(3) 0.16485(18) 0.0540(14) Uani 1 1 d . . .
C(566) C 0.8325(3) 0.2438(3) 0.20682(16) 0.0429(12) Uani 1 1 d . . .
C(621) C 0.5568(2) 0.4973(2) 0.15984(13) 0.0272(10) Uani 1 1 d . . .
C(622) C 0.4836(3) 0.5276(3) 0.16392(14) 0.0376(11) Uani 1 1 d . . .
C(623) C 0.4685(3) 0.5890(3) 0.19205(15) 0.0408(11) Uani 1 1 d . . .
C(624) C 0.5256(2) 0.6212(2) 0.21701(15) 0.0367(10) Uani 1 1 d . . .
C(625) C 0.5980(2) 0.5924(2) 0.21301(15) 0.0347(11) Uani 1 1 d . . .
C(626) C 0.6131(2) 0.5310(2) 0.18477(13) 0.0297(10) Uani 1 1 d . . .
C(661) C 0.5618(2) 0.2065(3) 0.12809(13) 0.0271(10) Uani 1 1 d . . .
C(662) C 0.6160(2) 0.1488(3) 0.11994(15) 0.0373(11) Uani 1 1 d . . .
C(663) C 0.6039(3) 0.0712(3) 0.13366(15) 0.0417(12) Uani 1 1 d . . .
C(664) C 0.5380(3) 0.0515(3) 0.15464(14) 0.0392(12) Uani 1 1 d . . .
C(665) C 0.4837(3) 0.1073(3) 0.16229(14) 0.0374(11) Uani 1 1 d . . .
C(666) C 0.4958(2) 0.1843(2) 0.14917(12) 0.0286(10) Uani 1 1 d . . .
C(911) C 0.6423(3) 0.7702(3) 0.27664(19) 0.0558(15) Uani 1 1 d . . .
C(912) C 0.6243(3) 0.7380(3) 0.31582(19) 0.0549(14) Uani 1 1 d . . .
C(913) C 0.5559(4) 0.7516(3) 0.33399(18) 0.0587(15) Uani 1 1 d . . .
C(914) C 0.5041(3) 0.7985(4) 0.3128(2) 0.0643(17) Uani 1 1 d . . .
C(915) C 0.5214(3) 0.8315(3) 0.2728(2) 0.0601(16) Uani 1 1 d . . .
C(916) C 0.5922(4) 0.8159(3) 0.25563(19) 0.0623(15) Uani 1 1 d . . .
C(921) C 0.2506(3) -0.2633(4) -0.0560(2) 0.0630(16) Uani 1 1 d . . .
C(922) C 0.3197(3) -0.2848(4) -0.07217(19) 0.0649(16) Uani 1 1 d . . .
C(923) C 0.3668(4) -0.3327(4) -0.04928(18) 0.0634(16) Uani 1 1 d . . .
C(924) C 0.3484(4) -0.3571(3) -0.0081(2) 0.0696(17) Uani 1 1 d . . .
C(925) C 0.2784(4) -0.3355(4) 0.00824(19) 0.0761(19) Uani 1 1 d . . .
C(926) C 0.2299(3) -0.2879(4) -0.01609(19) 0.0616(16) Uani 1 1 d . . .
H(13) H -0.0204 0.2185 -0.0336 0.049 Uiso 1 1 calc R . .
H(14) H -0.0155 0.1830 -0.1065 0.056 Uiso 1 1 calc R . .
H(15) H 0.0932 0.1228 -0.1338 0.048 Uiso 1 1 calc R . .
H(23) H 0.4079 0.4631 -0.0667 0.051 Uiso 1 1 calc R . .
H(24) H 0.5355 0.4308 -0.0665 0.058 Uiso 1 1 calc R . .
H(25) H 0.5733 0.3034 -0.0506 0.052 Uiso 1 1 calc R . .
H(33) H 0.2664 0.0050 0.1616 0.041 Uiso 1 1 calc R . .
H(34) H 0.2395 0.1097 0.2074 0.048 Uiso 1 1 calc R . .
H(35) H 0.2558 0.2379 0.1831 0.044 Uiso 1 1 calc R . .
H(43) H 0.5101 0.0126 0.2871 0.045 Uiso 1 1 calc R . .
H(44) H 0.3792 0.0182 0.2854 0.049 Uiso 1 1 calc R . .
H(45) H 0.3196 0.1391 0.2776 0.043 Uiso 1 1 calc R . .
H(53) H 0.7565 0.4194 0.3727 0.041 Uiso 1 1 calc R . .
H(54) H 0.8723 0.3673 0.3510 0.043 Uiso 1 1 calc R . .
H(55) H 0.8872 0.3219 0.2807 0.041 Uiso 1 1 calc R . .
H(63) H 0.5930 0.4987 0.0763 0.043 Uiso 1 1 calc R . .
H(64) H 0.6118 0.3942 0.0285 0.048 Uiso 1 1 calc R . .
H(65) H 0.6000 0.2651 0.0523 0.044 Uiso 1 1 calc R . .
H(122) H 0.0245 0.3108 0.0185 0.061 Uiso 1 1 calc R . .
H(123) H 0.0032 0.3411 0.0908 0.075 Uiso 1 1 calc R . .
H(124) H 0.0453 0.2564 0.1454 0.070 Uiso 1 1 calc R . .
H(125) H 0.1056 0.1388 0.1267 0.056 Uiso 1 1 calc R . .
H(126) H 0.1271 0.1084 0.0539 0.044 Uiso 1 1 calc R . .
H(162) H 0.1894 -0.0267 -0.0684 0.047 Uiso 1 1 calc R . .
H(163) H 0.2949 -0.0978 -0.0911 0.053 Uiso 1 1 calc R . .
H(164) H 0.3888 -0.0336 -0.1323 0.055 Uiso 1 1 calc R . .
H(165) H 0.3675 0.0932 -0.1568 0.059 Uiso 1 1 calc R . .
H(166) H 0.2629 0.1639 -0.1334 0.052 Uiso 1 1 calc R . .
H(222) H 0.2524 0.2815 -0.0862 0.039 Uiso 1 1 calc R . .
H(223) H 0.1245 0.3118 -0.0875 0.046 Uiso 1 1 calc R . .
H(224) H 0.0816 0.4286 -0.0563 0.058 Uiso 1 1 calc R . .
H(225) H 0.1676 0.5129 -0.0234 0.071 Uiso 1 1 calc R . .
H(226) H 0.2955 0.4816 -0.0206 0.057 Uiso 1 1 calc R . .
H(262) H 0.5075 0.1454 -0.0921 0.059 Uiso 1 1 calc R . .
H(263) H 0.5422 0.0150 -0.0764 0.075 Uiso 1 1 calc R . .
H(264) H 0.5532 -0.0291 -0.0058 0.071 Uiso 1 1 calc R . .
H(265) H 0.5330 0.0582 0.0529 0.058 Uiso 1 1 calc R . .
H(266) H 0.4966 0.1894 0.0382 0.045 Uiso 1 1 calc R . .
H(322) H 0.4149 -0.0131 0.0982 0.047 Uiso 1 1 calc R . .
H(323) H 0.4413 -0.1204 0.0531 0.055 Uiso 1 1 calc R . .
H(324) H 0.3486 -0.1702 0.0080 0.049 Uiso 1 1 calc R . .
H(325) H 0.2246 -0.1189 0.0100 0.045 Uiso 1 1 calc R . .
H(326) H 0.1983 -0.0125 0.0564 0.039 Uiso 1 1 calc R . .
H(362) H 0.2045 0.3424 0.1307 0.044 Uiso 1 1 calc R . .
H(363) H 0.2282 0.4704 0.1097 0.055 Uiso 1 1 calc R . .
H(364) H 0.3404 0.5028 0.0733 0.049 Uiso 1 1 calc R . .
H(365) H 0.4299 0.4029 0.0607 0.045 Uiso 1 1 calc R . .
H(366) H 0.4065 0.2745 0.0828 0.038 Uiso 1 1 calc R . .
H(422) H 0.6259 0.2141 0.3239 0.035 Uiso 1 1 calc R . .
H(423) H 0.7555 0.2033 0.3327 0.042 Uiso 1 1 calc R . .
H(424) H 0.8227 0.1056 0.2967 0.052 Uiso 1 1 calc R . .
H(425) H 0.7585 0.0180 0.2515 0.056 Uiso 1 1 calc R . .
H(426) H 0.6290 0.0286 0.2424 0.047 Uiso 1 1 calc R . .
H(462) H 0.3730 0.2929 0.2003 0.036 Uiso 1 1 calc R . .
H(463) H 0.3151 0.4162 0.1973 0.044 Uiso 1 1 calc R . .
H(464) H 0.2788 0.4796 0.2624 0.048 Uiso 1 1 calc R . .
H(465) H 0.2855 0.4096 0.3268 0.053 Uiso 1 1 calc R . .
H(466) H 0.3440 0.2884 0.3298 0.047 Uiso 1 1 calc R . .
H(522) H 0.5830 0.3229 0.3510 0.039 Uiso 1 1 calc R . .
H(523) H 0.4605 0.3700 0.3686 0.044 Uiso 1 1 calc R . .
H(524) H 0.4304 0.5048 0.3595 0.045 Uiso 1 1 calc R . .
H(525) H 0.5232 0.5935 0.3337 0.047 Uiso 1 1 calc R . .
H(526) H 0.6464 0.5478 0.3161 0.040 Uiso 1 1 calc R . .
H(562) H 0.7393 0.4038 0.1847 0.040 Uiso 1 1 calc R . .
H(563) H 0.7591 0.3601 0.1149 0.055 Uiso 1 1 calc R . .
H(564) H 0.8290 0.2477 0.1015 0.064 Uiso 1 1 calc R . .
H(565) H 0.8721 0.1727 0.1596 0.065 Uiso 1 1 calc R . .
H(566) H 0.8512 0.2130 0.2300 0.052 Uiso 1 1 calc R . .
H(622) H 0.4438 0.5058 0.1472 0.045 Uiso 1 1 calc R . .
H(623) H 0.4187 0.6092 0.1942 0.049 Uiso 1 1 calc R . .
H(624) H 0.5149 0.6626 0.2367 0.044 Uiso 1 1 calc R . .
H(625) H 0.6377 0.6146 0.2296 0.042 Uiso 1 1 calc R . .
H(626) H 0.6632 0.5116 0.1825 0.036 Uiso 1 1 calc R . .
H(662) H 0.6611 0.1621 0.1051 0.045 Uiso 1 1 calc R . .
H(663) H 0.6411 0.0321 0.1285 0.050 Uiso 1 1 calc R . .
H(664) H 0.5301 -0.0012 0.1639 0.047 Uiso 1 1 calc R . .
H(665) H 0.4382 0.0933 0.1765 0.045 Uiso 1 1 calc R . .
H(666) H 0.4582 0.2228 0.1547 0.034 Uiso 1 1 calc R . .
H(911) H 0.6903 0.7603 0.2642 0.067 Uiso 1 1 calc R . .
H(912) H 0.6600 0.7059 0.3304 0.066 Uiso 1 1 calc R . .
H(913) H 0.5437 0.7291 0.3611 0.070 Uiso 1 1 calc R . .
H(914) H 0.4563 0.8083 0.3256 0.077 Uiso 1 1 calc R . .
H(915) H 0.4861 0.8635 0.2579 0.072 Uiso 1 1 calc R . .
H(916) H 0.6055 0.8378 0.2285 0.075 Uiso 1 1 calc R . .
H(921) H 0.2175 -0.2314 -0.0727 0.076 Uiso 1 1 calc R . .
H(922) H 0.3350 -0.2661 -0.0997 0.078 Uiso 1 1 calc R . .
H(923) H 0.4129 -0.3494 -0.0619 0.076 Uiso 1 1 calc R . .
H(924) H 0.3826 -0.3878 0.0085 0.084 Uiso 1 1 calc R . .
H(925) H 0.2634 -0.3530 0.0360 0.091 Uiso 1 1 calc R . .
H(926) H 0.1824 -0.2729 -0.0046 0.074 Uiso 1 1 calc R . .

loop_
_atom_site_aniso_label
_atom_site_aniso_U_11
_atom_site_aniso_U_22
_atom_site_aniso_U_33
_atom_site_aniso_U_12
_atom_site_aniso_U_13
_atom_site_aniso_U_23
Ge(1) 0.0262(2) 0.0247(2) 0.0246(2) 0.00105(18) -0.0006(2) -0.0028(2)
Ge(2) 0.0233(2) 0.0222(2) 0.0256(2) 0.00124(17) -0.00042(18) -0.0017(2)
K(1) 0.0314(5) 0.0266(5) 0.0369(5) 0.0008(4) 0.0035(4) -0.0035(4)
K(2) 0.0291(5) 0.0261(5) 0.0287(5) 0.0030(4) -0.0012(4) -0.0034(4)
O(1) 0.0274(16) 0.0277(16) 0.0291(15) -0.0009(12) -0.0021(13) -0.0052(13)
O(2) 0.0289(15) 0.0217(16) 0.0277(15) -0.0006(12) 0.0035(12) 0.0011(12)
O(3) 0.0312(16) 0.0294(16) 0.0240(15) 0.0020(13) -0.0017(12) 0.0006(12)
O(4) 0.0233(14) 0.0218(15) 0.0299(14) -0.0011(12) 0.0023(12) 0.0010(12)
O(5) 0.0214(14) 0.0238(16) 0.0288(14) 0.0003(11) -0.0046(13) -0.0043(12)
O(6) 0.0268(15) 0.0272(16) 0.0216(14) 0.0026(12) -0.0033(12) -0.0026(12)
C(11) 0.030(2) 0.025(2) 0.032(2) -0.0070(19) -0.003(2) 0.0006(18)
C(12) 0.027(2) 0.031(3) 0.038(2) -0.0042(19) -0.001(2) 0.000(2)
C(13) 0.027(2) 0.047(3) 0.048(3) 0.004(2) -0.006(2) 0.007(2)
C(14) 0.035(3) 0.052(3) 0.052(3) -0.009(2) -0.013(2) 0.011(3)
C(15) 0.045(3) 0.045(3) 0.031(2) -0.013(2) -0.009(2) 0.003(2)
C(16) 0.036(2) 0.033(3) 0.026(2) -0.011(2) -0.002(2) 0.0030(19)
C(21) 0.032(2) 0.029(2) 0.022(2) -0.0095(19) -0.0007(18) 0.0004(18)
C(22) 0.037(2) 0.025(2) 0.028(2) -0.003(2) -0.0043(19) 0.0000(19)
C(23) 0.055(3) 0.030(3) 0.042(3) -0.005(2) -0.010(2) 0.013(2)
C(24) 0.048(3) 0.046(3) 0.052(3) -0.018(3) -0.005(2) 0.010(2)
C(25) 0.035(3) 0.048(3) 0.046(3) -0.010(2) -0.001(2) 0.011(2)
C(26) 0.031(2) 0.033(3) 0.030(2) -0.003(2) -0.0028(19) 0.005(2)
C(31) 0.023(2) 0.035(3) 0.025(2) -0.0032(19) -0.0016(18) -0.0034(19)
C(32) 0.030(2) 0.029(3) 0.029(2) -0.0031(19) -0.0015(18) -0.0035(19)
C(33) 0.035(3) 0.036(3) 0.033(3) -0.007(2) -0.002(2) 0.003(2)
C(34) 0.042(3) 0.053(3) 0.025(2) -0.010(2) 0.000(2) 0.005(2)
C(35) 0.036(3) 0.045(3) 0.029(2) -0.004(2) -0.001(2) -0.009(2)
C(36) 0.032(2) 0.032(3) 0.027(2) 0.0008(19) -0.0042(19) -0.0024(19)
C(41) 0.033(2) 0.023(2) 0.023(2) -0.0050(19) -0.0044(18) -0.0040(18)
C(42) 0.031(2) 0.025(2) 0.026(2) -0.0032(19) -0.0038(18) 0.0003(17)
C(43) 0.049(3) 0.023(2) 0.041(2) 0.002(2) -0.008(2) -0.002(2)
C(44) 0.041(3) 0.031(3) 0.050(3) -0.015(2) -0.007(2) 0.006(2)
C(45) 0.034(2) 0.037(3) 0.035(2) -0.009(2) -0.0026(19) 0.001(2)
C(46) 0.027(2) 0.027(2) 0.025(2) -0.0012(19) -0.0038(18) -0.0022(18)
C(51) 0.025(2) 0.020(2) 0.033(2) -0.0046(17) -0.0005(19) 0.0012(18)
C(52) 0.024(2) 0.023(2) 0.034(2) -0.0060(17) 0.0009(19) -0.0007(19)
C(53) 0.036(3) 0.036(3) 0.030(2) -0.008(2) -0.003(2) 0.000(2)
C(54) 0.027(2) 0.039(3) 0.041(3) -0.003(2) -0.010(2) 0.005(2)
C(55) 0.024(2) 0.030(3) 0.048(3) 0.0016(19) 0.001(2) 0.001(2)
C(56) 0.023(2) 0.024(2) 0.034(2) -0.0014(17) -0.0002(19) 0.0059(19)
C(61) 0.020(2) 0.032(3) 0.022(2) -0.0022(17) -0.0005(17) -0.0009(18)
C(62) 0.027(2) 0.027(2) 0.029(2) -0.0028(18) 0.0009(18) -0.0021(19)
C(63) 0.038(3) 0.037(3) 0.032(3) -0.008(2) 0.006(2) 0.000(2)
C(64) 0.049(3) 0.044(3) 0.028(2) -0.012(2) 0.009(2) -0.005(2)
C(65) 0.045(3) 0.037(3) 0.028(2) -0.008(2) 0.006(2) -0.009(2)
C(66) 0.023(2) 0.031(3) 0.029(2) -0.0045(19) 0.0025(19) -0.004(2)
C(121) 0.022(2) 0.040(3) 0.041(3) -0.0045(19) 0.0058(19) -0.006(2)
C(122) 0.044(3) 0.044(3) 0.065(3) 0.006(2) 0.009(3) -0.003(3)
C(123) 0.063(4) 0.055(4) 0.068(4) 0.007(3) 0.018(3) -0.030(3)
C(124) 0.049(3) 0.075(4) 0.049(3) -0.003(3) 0.012(3) -0.025(3)
C(125) 0.036(3) 0.063(4) 0.040(3) -0.009(2) 0.001(2) -0.008(3)
C(126) 0.029(2) 0.043(3) 0.039(3) -0.002(2) 0.003(2) -0.006(2)
C(161) 0.039(3) 0.031(3) 0.023(2) -0.008(2) -0.0017(19) -0.0073(19)
C(162) 0.047(3) 0.032(3) 0.039(3) -0.012(2) 0.003(2) -0.004(2)
C(163) 0.066(3) 0.026(3) 0.040(3) 0.000(2) 0.008(2) -0.005(2)
C(164) 0.049(3) 0.040(3) 0.048(3) -0.002(2) 0.016(2) -0.016(2)
C(165) 0.058(3) 0.039(3) 0.051(3) -0.008(2) 0.026(3) -0.005(2)
C(166) 0.060(3) 0.031(3) 0.039(3) -0.009(2) 0.011(2) -0.003(2)
C(221) 0.045(3) 0.021(2) 0.029(2) -0.001(2) -0.005(2) -0.0003(18)
C(222) 0.041(3) 0.029(2) 0.029(2) 0.006(2) -0.003(2) -0.0012(19)
C(223) 0.049(3) 0.033(3) 0.033(2) 0.004(2) -0.009(2) 0.001(2)
C(224) 0.045(3) 0.048(3) 0.051(3) 0.019(3) -0.010(2) -0.006(3)
C(225) 0.063(4) 0.042(3) 0.074(4) 0.024(3) -0.012(3) -0.021(3)
C(226) 0.055(3) 0.037(3) 0.051(3) -0.002(2) -0.013(2) -0.007(2)
C(261) 0.015(2) 0.037(3) 0.047(3) -0.0011(18) 0.0066(19) 0.002(2)
C(262) 0.050(3) 0.050(3) 0.047(3) 0.008(3) 0.009(2) 0.003(3)
C(263) 0.061(4) 0.054(4) 0.072(4) 0.019(3) 0.017(3) -0.010(3)
C(264) 0.044(3) 0.043(3) 0.092(4) 0.015(2) -0.005(3) 0.007(3)
C(265) 0.039(3) 0.049(3) 0.057(3) -0.002(2) -0.015(2) 0.014(3)
C(266) 0.035(2) 0.035(3) 0.041(2) -0.0086(19) -0.010(2) 0.007(2)
C(321) 0.033(2) 0.024(2) 0.029(2) -0.0015(19) 0.0017(19) 0.0060(18)
C(322) 0.036(3) 0.040(3) 0.043(3) 0.002(2) -0.005(2) -0.003(2)
C(323) 0.037(3) 0.042(3) 0.060(3) 0.007(2) 0.003(2) -0.002(3)
C(324) 0.049(3) 0.028(3) 0.046(3) 0.002(2) 0.009(2) -0.001(2)
C(325) 0.040(3) 0.028(2) 0.045(3) -0.008(2) 0.002(2) -0.001(2)
C(326) 0.031(2) 0.033(3) 0.034(2) 0.000(2) 0.0026(19) 0.002(2)
C(361) 0.031(2) 0.030(3) 0.029(2) -0.002(2) -0.0069(19) -0.0090(19)
C(362) 0.035(3) 0.043(3) 0.031(3) 0.002(2) 0.000(2) -0.004(2)
C(363) 0.055(3) 0.039(3) 0.044(3) 0.016(2) 0.000(2) -0.006(2)
C(364) 0.049(3) 0.030(3) 0.043(3) -0.002(2) -0.006(2) 0.000(2)
C(365) 0.037(3) 0.038(3) 0.037(2) -0.003(2) -0.007(2) -0.001(2)
C(366) 0.029(2) 0.035(3) 0.031(2) 0.001(2) -0.0058(19) -0.006(2)
C(421) 0.040(3) 0.022(2) 0.029(2) 0.0019(19) -0.0042(19) 0.0049(19)
C(422) 0.036(3) 0.024(2) 0.029(2) 0.0059(19) -0.001(2) 0.0014(19)
C(423) 0.039(3) 0.027(2) 0.040(3) -0.002(2) -0.009(2) 0.001(2)
C(424) 0.033(3) 0.039(3) 0.058(3) 0.005(2) -0.007(2) -0.002(3)
C(425) 0.043(3) 0.039(3) 0.057(3) 0.016(2) -0.003(2) -0.011(3)
C(426) 0.043(3) 0.026(2) 0.047(3) 0.003(2) -0.009(2) -0.010(2)
C(461) 0.017(2) 0.032(2) 0.031(2) -0.0057(17) -0.0023(18) -0.002(2)
C(462) 0.028(2) 0.034(2) 0.028(2) 0.0000(18) -0.0051(18) 0.0021(19)
C(463) 0.028(2) 0.041(3) 0.040(3) 0.003(2) -0.005(2) 0.001(2)
C(464) 0.030(2) 0.032(2) 0.059(3) 0.005(2) -0.005(2) -0.006(2)
C(465) 0.040(3) 0.048(3) 0.044(3) 0.006(2) 0.000(2) -0.018(2)
C(466) 0.038(3) 0.044(3) 0.037(3) 0.004(2) -0.002(2) 0.000(2)
C(521) 0.030(2) 0.031(2) 0.020(2) -0.0061(18) -0.0026(17) -0.0017(18)
C(522) 0.034(3) 0.031(3) 0.032(2) 0.001(2) 0.0037(19) 0.0031(19)
C(523) 0.037(3) 0.038(3) 0.034(2) -0.005(2) 0.006(2) 0.001(2)
C(524) 0.039(3) 0.038(3) 0.037(2) 0.003(2) 0.010(2) -0.008(2)
C(525) 0.044(3) 0.029(3) 0.043(3) 0.002(2) 0.003(2) -0.007(2)
C(526) 0.037(3) 0.027(3) 0.036(2) -0.0053(19) 0.002(2) -0.005(2)
C(561) 0.017(2) 0.028(2) 0.046(3) -0.0040(17) 0.003(2) -0.001(2)
C(562) 0.030(3) 0.035(3) 0.035(3) 0.003(2) 0.008(2) 0.001(2)
C(563) 0.043(3) 0.060(4) 0.034(3) 0.006(3) 0.005(2) 0.003(2)
C(564) 0.057(3) 0.064(4) 0.039(3) 0.004(3) 0.009(3) -0.010(3)
C(565) 0.049(3) 0.046(3) 0.067(4) 0.015(3) 0.014(3) -0.013(3)
C(566) 0.041(3) 0.036(3) 0.052(3) 0.009(2) 0.009(2) 0.006(2)
C(621) 0.031(2) 0.023(2) 0.028(2) 0.0015(18) 0.0027(19) 0.0071(18)
C(622) 0.033(3) 0.035(3) 0.044(3) 0.001(2) -0.002(2) 0.000(2)
C(623) 0.034(3) 0.035(3) 0.053(3) 0.009(2) 0.004(2) -0.002(2)
C(624) 0.046(3) 0.025(2) 0.038(2) -0.001(2) 0.007(2) -0.006(2)
C(625) 0.038(3) 0.027(2) 0.039(3) -0.0028(19) -0.002(2) -0.002(2)
C(626) 0.028(2) 0.028(2) 0.034(2) 0.0027(18) 0.0013(19) -0.002(2)
C(661) 0.027(2) 0.033(3) 0.021(2) 0.0005(19) -0.0030(18) -0.0083(19)
C(662) 0.035(3) 0.038(3) 0.039(3) 0.003(2) 0.004(2) -0.013(2)
C(663) 0.045(3) 0.036(3) 0.044(3) 0.012(2) -0.007(2) -0.009(2)
C(664) 0.048(3) 0.032(3) 0.037(3) 0.001(2) -0.002(2) 0.000(2)
C(665) 0.040(3) 0.038(3) 0.034(2) -0.002(2) -0.002(2) -0.004(2)
C(666) 0.030(2) 0.028(3) 0.028(2) -0.0011(19) 0.0010(19) -0.0016(18)
C(911) 0.044(3) 0.056(4) 0.067(4) -0.012(3) 0.007(3) -0.022(3)
C(912) 0.064(4) 0.033(3) 0.068(4) -0.004(3) -0.008(3) -0.020(3)
C(913) 0.079(4) 0.041(3) 0.056(3) -0.016(3) 0.011(3) -0.016(3)
C(914) 0.047(3) 0.061(4) 0.086(5) -0.015(3) 0.016(3) -0.038(4)
C(915) 0.062(4) 0.040(3) 0.079(4) -0.005(3) -0.021(3) -0.014(3)
C(916) 0.082(4) 0.052(4) 0.053(3) -0.029(3) 0.001(3) -0.007(3)
C(921) 0.059(4) 0.072(4) 0.058(4) -0.016(3) 0.009(3) -0.017(3)
C(922) 0.071(4) 0.073(4) 0.050(3) -0.007(3) 0.014(3) -0.010(3)
C(923) 0.076(4) 0.062(4) 0.053(4) -0.013(3) 0.008(3) -0.008(3)
C(924) 0.077(4) 0.057(4) 0.075(4) -0.032(3) 0.005(4) -0.003(3)
C(925) 0.089(5) 0.093(5) 0.046(3) -0.048(4) 0.011(4) 0.000(3)
C(926) 0.059(4) 0.073(4) 0.052(4) -0.027(3) 0.016(3) -0.013(3)

loop_
_geom_angle_atom_site_label_1
_geom_angle_atom_site_label_2
_geom_angle_atom_site_label_3
_geom_angle
_geom_angle_publ_flag
O(3) Ge(1) O(1) 86.72(11) yes
O(3) Ge(1) O(2) 87.15(11) yes
O(1) Ge(1) O(2) 87.56(11) yes
O(3) Ge(1) K(1) 52.56(8) yes
O(1) Ge(1) K(1) 53.86(8) yes
O(2) Ge(1) K(1) 51.83(8) yes
O(6) Ge(2) O(4) 87.21(11) yes
O(6) Ge(2) O(5) 86.53(11) yes
O(4) Ge(2) O(5) 87.53(11) yes
O(6) Ge(2) K(2) 50.90(8) yes
O(4) Ge(2) K(2) 54.34(8) yes
O(5) Ge(2) K(2) 52.88(7) yes
O(2) K(1) O(3) 59.21(8) yes
O(2) K(1) O(1) 58.97(8) yes
O(3) K(1) O(1) 58.10(8) yes
O(2) K(1) C(162) 102.31(10) yes
O(3) K(1) C(162) 122.97(11) yes
O(1) K(1) C(162) 66.28(10) yes
O(2) K(1) C(266) 68.41(10) yes
O(3) K(1) C(266) 71.64(11) yes
O(1) K(1) C(266) 119.94(10) yes
C(162) K(1) C(266) 156.95(13) yes
O(2) K(1) C(163) 116.22(11) yes
O(3) K(1) C(163) 148.23(11) yes
O(1) K(1) C(163) 91.75(11) yes
C(162) K(1) C(163) 25.59(12) yes
C(266) K(1) C(163) 138.85(13) yes
O(2) K(1) C(261) 55.98(10) yes
O(3) K(1) C(261) 84.82(10) yes
O(1) K(1) C(261) 114.78(10) yes
C(162) K(1) C(261) 132.00(12) yes
C(266) K(1) C(261) 25.36(11) yes
C(163) K(1) C(261) 120.05(12) yes
O(2) K(1) C(326) 122.34(10) yes
O(3) K(1) C(326) 69.98(10) yes
O(1) K(1) C(326) 72.40(10) yes
C(162) K(1) C(326) 82.89(12) yes
C(266) K(1) C(326) 120.06(12) yes
C(163) K(1) C(326) 92.84(12) yes
C(261) K(1) C(326) 144.98(11) yes
O(2) K(1) C(321) 114.68(10) yes
O(3) K(1) C(321) 55.67(9) yes
O(1) K(1) C(321) 82.78(10) yes
C(162) K(1) C(321) 107.75(11) yes
C(266) K(1) C(321) 95.24(12) yes
C(163) K(1) C(321) 115.62(12) yes
C(261) K(1) C(321) 120.15(11) yes
C(326) K(1) C(321) 24.86(11) yes
O(2) K(1) C(265) 93.28(11) yes
O(3) K(1) C(265) 84.08(11) yes
O(1) K(1) C(265) 140.42(11) yes
C(162) K(1) C(265) 152.87(13) yes
C(266) K(1) C(265) 24.86(11) yes
C(163) K(1) C(265) 127.30(13) yes
C(261) K(1) C(265) 44.05(11) yes
C(326) K(1) C(265) 107.42(12) yes
C(321) K(1) C(265) 85.01(12) yes
O(2) K(1) C(262) 72.24(10) yes
O(3) K(1) C(262) 109.74(11) yes
O(1) K(1) C(262) 128.82(11) yes
C(162) K(1) C(262) 114.07(13) yes
C(266) K(1) C(262) 43.59(13) yes
C(163) K(1) C(262) 96.70(13) yes
C(261) K(1) C(262) 24.93(11) yes
C(326) K(1) C(262) 156.16(12) yes
C(321) K(1) C(262) 134.98(12) yes
C(265) K(1) C(262) 50.01(13) yes
O(2) K(1) C(325) 143.93(10) yes
O(3) K(1) C(325) 94.02(10) yes
O(1) K(1) C(325) 87.02(10) yes
C(162) K(1) C(325) 70.71(11) yes
C(266) K(1) C(325) 129.41(12) yes
C(163) K(1) C(325) 72.91(12) yes
C(261) K(1) C(325) 152.59(11) yes
C(326) K(1) C(325) 24.19(11) yes
C(321) K(1) C(325) 42.84(11) yes
C(265) K(1) C(325) 108.55(12) yes
C(262) K(1) C(325) 143.56(12) yes
O(6) K(2) O(5) 59.07(8) yes
O(6) K(2) O(4) 58.75(8) yes
O(5) K(2) O(4) 58.37(8) yes
O(6) K(2) C(462) 72.85(10) yes
O(5) K(2) C(462) 119.57(10) yes
O(4) K(2) C(462) 66.49(9) yes
O(6) K(2) C(526) 129.12(10) yes
O(5) K(2) C(526) 71.24(10) yes
O(4) K(2) C(526) 104.54(10) yes
C(462) K(2) C(526) 149.62(11) yes
O(6) K(2) C(525) 154.35(10) yes
O(5) K(2) C(525) 96.26(10) yes
O(4) K(2) C(525) 116.60(10) yes
C(462) K(2) C(525) 130.77(11) yes
C(526) K(2) C(525) 25.32(11) yes
O(6) K(2) C(522) 116.59(10) yes
O(5) K(2) C(522) 67.47(9) yes
O(4) K(2) C(522) 65.64(10) yes
C(462) K(2) C(522) 110.67(11) yes
C(526) K(2) C(522) 43.94(11) yes
C(525) K(2) C(522) 51.04(11) yes
O(6) K(2) C(521) 113.33(10) yes
O(5) K(2) C(521) 54.98(9) yes
O(4) K(2) C(521) 79.33(9) yes
C(462) K(2) C(521) 135.33(11) yes
C(526) K(2) C(521) 25.25(10) yes
C(525) K(2) C(521) 44.60(11) yes
C(522) K(2) C(521) 25.23(10) yes
O(6) K(2) C(524) 159.93(10) yes
O(5) K(2) C(524) 106.70(10) yes
O(4) K(2) C(524) 102.33(10) yes
C(462) K(2) C(524) 107.27(11) yes
C(526) K(2) C(524) 44.28(11) yes
C(525) K(2) C(524) 24.86(11) yes
C(522) K(2) C(524) 43.85(11) yes
C(521) K(2) C(524) 51.95(11) yes
O(6) K(2) C(463) 88.67(10) yes
O(5) K(2) C(463) 143.52(10) yes
O(4) K(2) C(463) 91.58(10) yes
C(462) K(2) C(463) 25.38(11) yes
C(526) K(2) C(463) 142.04(11) yes
C(525) K(2) C(463) 116.98(12) yes
C(522) K(2) C(463) 121.69(11) yes
C(521) K(2) C(463) 145.67(11) yes
C(524) K(2) C(463) 99.18(11) yes
O(6) K(2) C(523) 135.74(10) yes
O(5) K(2) C(523) 92.51(10) yes
O(4) K(2) C(523) 77.79(10) yes
C(462) K(2) C(523) 98.61(11) yes
C(526) K(2) C(523) 51.20(11) yes
C(525) K(2) C(523) 43.50(12) yes
C(522) K(2) C(523) 25.04(11) yes
C(521) K(2) C(523) 44.51(11) yes
C(524) K(2) C(523) 24.58(11) yes
C(463) K(2) C(523) 101.30(11) yes
O(6) K(2) C(621) 55.84(9) yes
O(5) K(2) C(621) 80.65(9) yes
O(4) K(2) C(621) 113.86(9) yes
C(462) K(2) C(621) 101.76(11) yes
C(526) K(2) C(621) 108.20(11) yes
C(525) K(2) C(621) 117.45(11) yes
C(522) K(2) C(621) 142.54(11) yes
C(521) K(2) C(621) 118.43(11) yes
C(524) K(2) C(621) 140.35(11) yes
C(463) K(2) C(621) 95.60(11) yes
C(523) K(2) C(621) 159.29(11) yes
C(11) O(1) Ge(1) 118.8(2) yes
C(11) O(1) K(1) 138.2(2) yes
Ge(1) O(1) K(1) 91.58(10) yes
C(21) O(2) Ge(1) 125.5(2) yes
C(21) O(2) K(1) 134.1(2) yes
Ge(1) O(2) K(1) 93.64(10) yes
C(31) O(3) Ge(1) 121.5(2) yes
C(31) O(3) K(1) 134.9(2) yes
Ge(1) O(3) K(1) 93.00(10) yes
C(41) O(4) Ge(2) 121.0(2) yes
C(41) O(4) K(2) 139.1(2) yes
Ge(2) O(4) K(2) 91.13(9) yes
C(51) O(5) Ge(2) 122.2(2) yes
C(51) O(5) K(2) 135.2(2) yes
Ge(2) O(5) K(2) 92.49(9) yes
C(61) O(6) Ge(2) 119.3(2) yes
C(61) O(6) K(2) 135.6(2) yes
Ge(2) O(6) K(2) 94.79(10) yes
O(1) C(11) C(16) 118.8(4) yes
O(1) C(11) C(12) 122.4(4) yes
C(16) C(11) C(12) 118.8(4) yes
C(13) C(12) C(11) 119.6(4) yes
C(13) C(12) C(121) 118.0(4) yes
C(11) C(12) C(121) 122.4(4) yes
C(12) C(13) C(14) 121.5(4) yes
C(15) C(14) C(13) 119.1(4) yes
C(14) C(15) C(16) 120.9(4) yes
C(15) C(16) C(11) 119.9(4) yes
C(15) C(16) C(161) 120.7(4) yes
C(11) C(16) C(161) 119.3(4) yes
O(2) C(21) C(26) 118.2(4) yes
O(2) C(21) C(22) 122.8(4) yes
C(26) C(21) C(22) 119.0(4) yes
C(23) C(22) C(21) 119.1(4) yes
C(23) C(22) C(221) 119.4(4) yes
C(21) C(22) C(221) 121.5(4) yes
C(24) C(23) C(22) 121.2(4) yes
C(25) C(24) C(23) 119.9(4) yes
C(24) C(25) C(26) 120.7(4) yes
C(25) C(26) C(21) 120.0(4) yes
C(25) C(26) C(261) 120.4(4) yes
C(21) C(26) C(261) 119.6(4) yes
O(3) C(31) C(32) 119.1(4) yes
O(3) C(31) C(36) 120.8(4) yes
C(32) C(31) C(36) 120.1(4) yes
C(33) C(32) C(31) 119.5(4) yes
C(33) C(32) C(321) 120.0(4) yes
C(31) C(32) C(321) 120.4(3) yes
C(34) C(33) C(32) 121.2(4) yes
C(33) C(34) C(35) 119.0(4) yes
C(34) C(35) C(36) 122.4(4) yes
C(35) C(36) C(31) 117.5(4) yes
C(35) C(36) C(361) 120.5(4) yes
C(31) C(36) C(361) 122.0(4) yes
O(4) C(41) C(42) 122.0(4) yes
O(4) C(41) C(46) 118.7(3) yes
C(42) C(41) C(46) 119.2(4) yes
C(43) C(42) C(41) 118.6(4) yes
C(43) C(42) C(421) 119.0(4) yes
C(41) C(42) C(421) 122.3(4) yes
C(44) C(43) C(42) 121.8(4) yes
C(45) C(44) C(43) 119.0(4) yes
C(44) C(45) C(46) 121.7(4) yes
C(45) C(46) C(41) 119.4(4) yes
C(45) C(46) C(461) 121.1(4) yes
C(41) C(46) C(461) 119.4(3) yes
O(5) C(51) C(52) 118.3(3) yes
O(5) C(51) C(56) 122.2(3) yes
C(52) C(51) C(56) 119.5(4) yes
C(53) C(52) C(51) 120.1(4) yes
C(53) C(52) C(521) 121.3(4) yes
C(51) C(52) C(521) 118.6(3) yes
C(54) C(53) C(52) 120.4(4) yes
C(53) C(54) C(55) 119.3(4) yes
C(56) C(55) C(54) 122.1(4) yes
C(55) C(56) C(51) 118.5(4) yes
C(55) C(56) C(561) 120.0(4) yes
C(51) C(56) C(561) 121.4(3) yes
O(6) C(61) C(62) 118.7(3) yes
O(6) C(61) C(66) 121.2(4) yes
C(62) C(61) C(66) 120.1(4) yes
C(63) C(62) C(61) 119.9(4) yes
C(63) C(62) C(621) 120.3(4) yes
C(61) C(62) C(621) 119.8(3) yes
C(64) C(63) C(62) 120.0(4) yes
C(65) C(64) C(63) 120.0(4) yes
C(64) C(65) C(66) 121.6(4) yes
C(65) C(66) C(61) 118.4(4) yes
C(65) C(66) C(661) 119.8(4) yes
C(61) C(66) C(661) 121.7(3) yes
C(122) C(121) C(126) 118.1(4) yes
C(122) C(121) C(12) 120.9(4) yes
C(126) C(121) C(12) 120.8(4) yes
C(121) C(122) C(123) 121.1(5) yes
C(122) C(123) C(124) 120.6(5) yes
C(125) C(124) C(123) 119.1(5) yes
C(124) C(125) C(126) 120.1(5) yes
C(125) C(126) C(121) 121.0(5) yes
C(166) C(161) C(162) 117.4(4) yes
C(166) C(161) C(16) 122.5(4) yes
C(162) C(161) C(16) 120.0(4) yes
C(166) C(161) K(1) 92.5(3) yes
C(162) C(161) K(1) 66.0(2) yes
C(16) C(161) K(1) 110.1(2) yes
C(163) C(162) C(161) 121.5(4) yes
C(163) C(162) K(1) 80.5(3) yes
C(161) C(162) K(1) 89.6(3) yes
C(162) C(163) C(164) 119.7(4) yes
C(162) C(163) K(1) 73.9(3) yes
C(164) C(163) K(1) 92.8(3) yes
C(165) C(164) C(163) 119.4(4) yes
C(165) C(164) K(1) 89.7(3) yes
C(163) C(164) K(1) 64.1(3) yes
C(164) C(165) C(166) 120.7(4) yes
C(161) C(166) C(165) 121.4(4) yes
C(226) C(221) C(222) 118.5(4) yes
C(226) C(221) C(22) 120.8(4) yes
C(222) C(221) C(22) 120.7(4) yes
C(223) C(222) C(221) 121.2(4) yes
C(224) C(223) C(222) 119.8(4) yes
C(225) C(224) C(223) 119.1(5) yes
C(224) C(225) C(226) 121.3(5) yes
C(221) C(226) C(225) 120.0(5) yes
C(266) C(261) C(262) 118.1(4) yes
C(266) C(261) C(26) 122.3(4) yes
C(262) C(261) C(26) 119.6(4) yes
C(266) C(261) K(1) 75.9(2) yes
C(262) C(261) K(1) 81.9(3) yes
C(26) C(261) K(1) 111.1(2) yes
C(263) C(262) C(261) 120.7(5) yes
C(263) C(262) K(1) 82.4(3) yes
C(261) C(262) K(1) 73.1(3) yes
C(264) C(263) C(262) 120.5(5) yes
C(264) C(263) K(1) 77.8(3) yes
C(262) C(263) K(1) 73.7(3) yes
C(263) C(264) C(265) 119.5(5) yes
C(263) C(264) K(1) 78.8(3) yes
C(265) C(264) K(1) 73.2(3) yes
C(266) C(265) C(264) 119.7(5) yes
C(266) C(265) K(1) 72.6(2) yes
C(264) C(265) K(1) 82.6(3) yes
C(265) C(266) C(261) 121.4(5) yes
C(265) C(266) K(1) 82.6(3) yes
C(261) C(266) K(1) 78.8(2) yes
C(322) C(321) C(326) 118.3(4) yes
C(322) C(321) C(32) 120.0(4) yes
C(326) C(321) C(32) 121.7(4) yes
C(322) C(321) K(1) 85.6(3) yes
C(326) C(321) K(1) 75.2(2) yes
C(32) C(321) K(1) 109.8(2) yes
C(321) C(322) C(323) 120.7(4) yes
C(321) C(322) K(1) 70.8(2) yes
C(323) C(322) K(1) 83.7(3) yes
C(324) C(323) C(322) 120.1(4) yes
C(323) C(324) C(325) 119.8(4) yes
C(323) C(324) K(1) 80.5(3) yes
C(325) C(324) K(1) 71.4(3) yes
C(326) C(325) C(324) 119.8(4) yes
C(326) C(325) K(1) 71.5(2) yes
C(324) C(325) K(1) 85.5(3) yes
C(325) C(326) C(321) 121.3(4) yes
C(325) C(326) K(1) 84.3(3) yes
C(321) C(326) K(1) 80.0(2) yes
C(366) C(361) C(362) 118.1(4) yes
C(366) C(361) C(36) 120.1(4) yes
C(362) C(361) C(36) 121.8(4) yes
C(363) C(362) C(361) 121.0(4) yes
C(362) C(363) C(364) 121.0(4) yes
C(363) C(364) C(365) 118.2(4) yes
C(366) C(365) C(364) 120.7(4) yes
C(365) C(366) C(361) 121.0(4) yes
C(426) C(421) C(422) 117.7(4) yes
C(426) C(421) C(42) 122.0(4) yes
C(422) C(421) C(42) 120.2(4) yes
C(423) C(422) C(421) 121.1(4) yes
C(424) C(423) C(422) 120.5(4) yes
C(423) C(424) C(425) 119.2(4) yes
C(426) C(425) C(424) 120.4(4) yes
C(425) C(426) C(421) 121.2(4) yes
C(466) C(461) C(462) 117.7(4) yes
C(466) C(461) C(46) 119.8(4) yes
C(462) C(461) C(46) 122.5(3) yes
C(466) C(461) K(2) 95.6(3) yes
C(462) C(461) K(2) 65.0(2) yes
C(46) C(461) K(2) 110.0(2) yes
C(463) C(462) C(461) 120.7(4) yes
C(463) C(462) K(2) 82.2(2) yes
C(461) C(462) K(2) 90.6(2) yes
C(462) C(463) C(464) 120.1(4) yes
C(462) C(463) K(2) 72.4(2) yes
C(464) C(463) K(2) 95.3(3) yes
C(465) C(464) C(463) 119.0(4) yes
C(466) C(465) C(464) 121.1(4) yes
C(465) C(466) C(461) 121.4(4) yes
C(526) C(521) C(522) 117.3(4) yes
C(526) C(521) C(52) 121.7(4) yes
C(522) C(521) C(52) 120.8(4) yes
C(526) C(521) K(2) 76.2(2) yes
C(522) C(521) K(2) 77.2(2) yes
C(52) C(521) K(2) 112.3(2) yes
C(523) C(522) C(521) 121.4(4) yes
C(523) C(522) K(2) 78.3(2) yes
C(521) C(522) K(2) 77.5(2) yes
C(524) C(523) C(522) 120.2(4) yes
C(524) C(523) K(2) 77.1(3) yes
C(522) C(523) K(2) 76.7(2) yes
C(523) C(524) C(525) 119.8(4) yes
C(523) C(524) K(2) 78.3(3) yes
C(525) C(524) K(2) 76.7(2) yes
C(524) C(525) C(526) 120.5(4) yes
C(524) C(525) K(2) 78.4(3) yes
C(526) C(525) K(2) 76.9(2) yes
C(521) C(526) C(525) 120.8(4) yes
C(521) C(526) K(2) 78.6(2) yes
C(525) C(526) K(2) 77.7(3) yes
C(566) C(561) C(562) 117.5(4) yes
C(566) C(561) C(56) 121.4(4) yes
C(562) C(561) C(56) 121.0(4) yes
C(563) C(562) C(561) 120.7(4) yes
C(564) C(563) C(562) 121.3(5) yes
C(563) C(564) C(565) 118.6(5) yes
C(566) C(565) C(564) 121.3(5) yes
C(565) C(566) C(561) 120.6(5) yes
C(626) C(621) C(622) 117.7(4) yes
C(626) C(621) C(62) 122.9(4) yes
C(622) C(621) C(62) 119.5(4) yes
C(626) C(621) K(2) 81.7(2) yes
C(622) C(621) K(2) 78.2(2) yes
C(62) C(621) K(2) 109.6(2) yes
C(623) C(622) C(621) 120.8(4) yes
C(623) C(622) K(2) 83.3(3) yes
C(621) C(622) K(2) 76.8(2) yes
C(622) C(623) C(624) 120.5(4) yes
C(622) C(623) K(2) 72.7(3) yes
C(624) C(623) K(2) 82.3(3) yes
C(625) C(624) C(623) 119.3(4) yes
C(625) C(624) K(2) 77.7(2) yes
C(623) C(624) K(2) 74.5(3) yes
C(624) C(625) C(626) 120.1(4) yes
C(624) C(625) K(2) 79.3(2) yes
C(626) C(625) K(2) 73.0(2) yes
C(625) C(626) C(621) 121.6(4) yes
C(625) C(626) K(2) 83.5(2) yes
C(621) C(626) K(2) 74.0(2) yes
C(666) C(661) C(662) 118.3(4) yes
C(666) C(661) C(66) 120.9(4) yes
C(662) C(661) C(66) 120.8(4) yes
C(661) C(662) C(663) 120.0(4) yes
C(664) C(663) C(662) 120.1(4) yes
C(665) C(664) C(663) 120.5(5) yes
C(664) C(665) C(666) 119.6(4) yes
C(665) C(666) C(661) 121.5(4) yes
C(916) C(911) C(912) 120.3(6) yes
C(913) C(912) C(911) 120.5(6) yes
C(912) C(913) C(914) 119.7(6) yes
C(913) C(914) C(915) 120.5(5) yes
C(916) C(915) C(914) 117.6(6) yes
C(911) C(916) C(915) 121.3(6) yes
C(926) C(921) C(922) 119.4(7) yes
C(923) C(922) C(921) 121.0(6) yes
C(922) C(923) C(924) 121.0(6) yes
C(923) C(924) C(925) 117.9(6) yes
C(924) C(925) C(926) 120.3(5) yes
C(921) C(926) C(925) 120.2(6) yes

loop_
_geom_bond_atom_site_label_1
_geom_bond_atom_site_label_2
_geom_bond_distance
_geom_bond_publ_flag
Ge(1) O(3) 1.929(3) yes
Ge(1) O(1) 1.933(3) yes
Ge(1) O(2) 1.935(3) yes
Ge(1) K(1) 3.4071(10) yes
Ge(2) O(6) 1.927(3) yes
Ge(2) O(4) 1.932(3) yes
Ge(2) O(5) 1.938(3) yes
Ge(2) K(2) 3.4073(9) yes
K(1) O(2) 2.684(3) yes
K(1) O(3) 2.709(3) yes
K(1) O(1) 2.753(3) yes
K(1) C(162) 3.085(4) yes
K(1) C(266) 3.135(4) yes
K(1) C(163) 3.166(5) yes
K(1) C(261) 3.171(4) yes
K(1) C(326) 3.190(4) yes
K(1) C(321) 3.250(4) yes
K(1) C(265) 3.259(5) yes
K(1) C(262) 3.281(5) yes
K(1) C(325) 3.347(4) yes
K(2) O(6) 2.653(3) yes
K(2) O(5) 2.719(3) yes
K(2) O(4) 2.769(3) yes
K(2) C(462) 3.097(4) yes
K(2) C(526) 3.177(4) yes
K(2) C(525) 3.187(4) yes
K(2) C(522) 3.202(4) yes
K(2) C(521) 3.206(4) yes
K(2) C(524) 3.207(4) yes
K(2) C(463) 3.219(4) yes
K(2) C(523) 3.222(4) yes
K(2) C(621) 3.232(4) yes
O(1) C(11) 1.350(5) yes
O(2) C(21) 1.350(5) yes
O(3) C(31) 1.361(5) yes
O(4) C(41) 1.351(5) yes
O(5) C(51) 1.356(5) yes
O(6) C(61) 1.362(5) yes
C(11) C(16) 1.414(6) yes
C(11) C(12) 1.416(6) yes
C(12) C(13) 1.390(6) yes
C(12) C(121) 1.491(6) yes
C(13) C(14) 1.392(6) yes
C(14) C(15) 1.391(7) yes
C(15) C(16) 1.396(6) yes
C(16) C(161) 1.489(6) yes
C(21) C(26) 1.409(6) yes
C(21) C(22) 1.416(6) yes
C(22) C(23) 1.391(6) yes
C(22) C(221) 1.493(6) yes
C(23) C(24) 1.387(7) yes
C(24) C(25) 1.371(7) yes
C(25) C(26) 1.395(6) yes
C(26) C(261) 1.484(6) yes
C(31) C(32) 1.398(6) yes
C(31) C(36) 1.423(6) yes
C(32) C(33) 1.390(6) yes
C(32) C(321) 1.502(6) yes
C(33) C(34) 1.378(6) yes
C(34) C(35) 1.383(6) yes
C(35) C(36) 1.392(6) yes
C(36) C(361) 1.482(6) yes
C(41) C(42) 1.406(6) yes
C(41) C(46) 1.419(5) yes
C(42) C(43) 1.397(6) yes
C(42) C(421) 1.488(6) yes
C(43) C(44) 1.379(6) yes
C(44) C(45) 1.377(6) yes
C(45) C(46) 1.379(6) yes
C(46) C(461) 1.492(6) yes
C(51) C(52) 1.409(6) yes
C(51) C(56) 1.411(5) yes
C(52) C(53) 1.390(6) yes
C(52) C(521) 1.493(6) yes
C(53) C(54) 1.383(6) yes
C(54) C(55) 1.388(6) yes
C(55) C(56) 1.384(6) yes
C(56) C(561) 1.494(6) yes
C(61) C(62) 1.405(6) yes
C(61) C(66) 1.412(6) yes
C(62) C(63) 1.399(6) yes
C(62) C(621) 1.493(6) yes
C(63) C(64) 1.388(6) yes
C(64) C(65) 1.384(6) yes
C(65) C(66) 1.395(6) yes
C(66) C(661) 1.490(5) yes
C(121) C(122) 1.385(6) yes
C(121) C(126) 1.403(6) yes
C(122) C(123) 1.394(7) yes
C(123) C(124) 1.394(8) yes
C(124) C(125) 1.384(8) yes
C(125) C(126) 1.403(6) yes
C(161) C(166) 1.373(6) yes
C(161) C(162) 1.395(6) yes
C(162) C(163) 1.386(6) yes
C(163) C(164) 1.386(6) yes
C(164) C(165) 1.363(7) yes
C(165) C(166) 1.391(7) yes
C(221) C(226) 1.376(6) yes
C(221) C(222) 1.397(6) yes
C(222) C(223) 1.383(6) yes
C(223) C(224) 1.379(6) yes
C(224) C(225) 1.378(7) yes
C(225) C(226) 1.391(7) yes
C(261) C(266) 1.385(6) yes
C(261) C(262) 1.397(6) yes
C(262) C(263) 1.385(7) yes
C(263) C(264) 1.374(8) yes
C(264) C(265) 1.394(7) yes
C(265) C(266) 1.382(6) yes
C(321) C(322) 1.378(6) yes
C(321) C(326) 1.388(6) yes
C(322) C(323) 1.400(6) yes
C(323) C(324) 1.367(6) yes
C(324) C(325) 1.388(6) yes
C(325) C(326) 1.378(6) yes
C(361) C(366) 1.389(6) yes
C(361) C(362) 1.402(6) yes
C(362) C(363) 1.373(7) yes
C(363) C(364) 1.396(7) yes
C(364) C(365) 1.399(6) yes
C(365) C(366) 1.385(6) yes
C(421) C(426) 1.392(6) yes
C(421) C(422) 1.395(6) yes
C(422) C(423) 1.384(6) yes
C(423) C(424) 1.377(6) yes
C(424) C(425) 1.386(6) yes
C(425) C(426) 1.381(6) yes
C(461) C(466) 1.391(6) yes
C(461) C(462) 1.408(5) yes
C(462) C(463) 1.393(6) yes
C(463) C(464) 1.396(6) yes
C(464) C(465) 1.378(6) yes
C(465) C(466) 1.375(6) yes
C(521) C(526) 1.395(6) yes
C(521) C(522) 1.399(6) yes
C(522) C(523) 1.393(6) yes
C(523) C(524) 1.369(6) yes
C(524) C(525) 1.377(6) yes
C(525) C(526) 1.395(6) yes
C(561) C(566) 1.394(6) yes
C(561) C(562) 1.404(6) yes
C(562) C(563) 1.381(6) yes
C(563) C(564) 1.364(7) yes
C(564) C(565) 1.385(7) yes
C(565) C(566) 1.381(7) yes
C(621) C(626) 1.387(6) yes
C(621) C(622) 1.402(6) yes
C(622) C(623) 1.386(6) yes
C(623) C(624) 1.386(6) yes
C(624) C(625) 1.380(6) yes
C(625) C(626) 1.388(6) yes
C(661) C(666) 1.392(6) yes
C(661) C(662) 1.396(6) yes
C(662) C(663) 1.402(7) yes
C(663) C(664) 1.379(7) yes
C(664) C(665) 1.371(6) yes
C(665) C(666) 1.387(6) yes
C(911) C(916) 1.347(8) yes
C(911) C(912) 1.370(8) yes
C(912) C(913) 1.357(8) yes
C(913) C(914) 1.382(8) yes
C(914) C(915) 1.394(8) yes
C(915) C(916) 1.389(8) yes
C(921) C(926) 1.358(8) yes
C(921) C(922) 1.374(8) yes
C(922) C(923) 1.365(8) yes
C(923) C(924) 1.382(8) yes
C(924) C(925) 1.391(8) yes
C(925) C(926) 1.401(9) yes
